data_2243239
loop_
_publ_author_name
'Steiger, Scott A.'
'Li, Chun'
'Gates, Christina'
'Natale, Nicholas R.'

_publ_section_title
;
 Synthesis and crystal structures of a bis(3-hydroxy-cyclohex-2-en-1-one)
 and two hexahydroquinoline derivatives
;
_journal_coeditor_code DX2021
_journal_issue 2
_journal_name_full 'Acta Crystallographica Section E'
_journal_page_first 125
_journal_page_last 131
_journal_paper_doi 10.1107/S2056989019017018
_journal_volume 76
_journal_year 2020
_chemical_formula_iupac 'C29 H29 N O3'
_chemical_formula_moiety 'C29 H29 N O3'
_chemical_formula_sum 'C29 H29 N O3'
_chemical_formula_weight 439.53
_chemical_name_systematic 'Ethyl 4-(anthracen-9-yl)-2,7,7-trimethyl-5-oxo-1,4,5,6,7,8-hexahydroquinoline-3-carboxylate'
_space_group_crystal_system monoclinic
_space_group_IT_number 14
_space_group_name_Hall '-P 2yn'
_space_group_name_H-M_alt 'P 1 21/n 1'
_atom_sites_solution_hydrogens mixed
_atom_sites_solution_primary direct
_audit_creation_method
;
Olex2 1.2
(compiled 2018.05.29 svn.r3508 for OlexSys, GUI svn.r5506)
;
_cell_angle_alpha 90
_cell_angle_beta 114.8758(12)
_cell_angle_gamma 90
_cell_formula_units_Z 4
_cell_length_a 11.6527(3)
_cell_length_b 18.1986(4)
_cell_length_c 12.3435(3)
_cell_measurement_reflns_used 9872
_cell_measurement_temperature 100(2)
_cell_measurement_theta_max 27.642
_cell_measurement_theta_min 2.228
_cell_volume 2374.74(10)
_computing_cell_refinement 'SAINT (Bruker, 2013)'
_computing_data_collection 'APEX2 (Bruker, 2013)'
_computing_data_reduction 'SAINT (Bruker, 2013)'
_computing_molecular_graphics '<i>OLEX2</i> (Dolomanov et al., 2009)'
_computing_publication_material '<i>OLEX2</i> (Dolomanov et al., 2009)'
_computing_structure_refinement 'ShelXL (Sheldrick, 2015)'
_computing_structure_solution 'ShelXS (Sheldrick, 2008)'
_diffrn_ambient_temperature 100.0
_diffrn_measured_fraction_theta_full 0.999
_diffrn_measured_fraction_theta_max 0.998
_diffrn_measurement_device_type 'Bruker SMART BREEZE CCD'
_diffrn_measurement_method '\f and \w scans'
_diffrn_radiation_type MoK\a
_diffrn_radiation_wavelength 0.71073
_diffrn_reflns_av_R_equivalents 0.0547
_diffrn_reflns_av_unetI/netI 0.0277
_diffrn_reflns_limit_h_max 15
_diffrn_reflns_limit_h_min -15
_diffrn_reflns_limit_k_max 24
_diffrn_reflns_limit_k_min -24
_diffrn_reflns_limit_l_max 16
_diffrn_reflns_limit_l_min -16
_diffrn_reflns_number 72579
_diffrn_reflns_theta_full 25.242
_diffrn_reflns_theta_max 28.301
_diffrn_reflns_theta_min 2.135
_diffrn_standards_number 0
_exptl_absorpt_coefficient_mu 0.079
_exptl_absorpt_correction_type none
_exptl_crystal_colour yellow
_exptl_crystal_density_diffrn 1.229
_exptl_crystal_description prism
_exptl_crystal_F_000 936
_exptl_crystal_size_max 0.453
_exptl_crystal_size_mid 0.122
_exptl_crystal_size_min 0.108
_refine_diff_density_max 0.544
_refine_diff_density_min -0.224
_refine_ls_extinction_method none
_refine_ls_goodness_of_fit_ref 1.039
_refine_ls_hydrogen_treatment mixed
_refine_ls_matrix_type full
_refine_ls_number_parameters 306
_refine_ls_number_reflns 5902
_refine_ls_number_restraints 0
_refine_ls_restrained_S_all 1.039
_refine_ls_R_factor_all 0.0672
_refine_ls_R_factor_gt 0.0484
_refine_ls_shift/su_max 0.000
_refine_ls_shift/su_mean 0.000
_refine_ls_structure_factor_coef Fsqd
_refine_ls_weighting_details 'w=1/[\s^2^(Fo^2^)+(0.0670P)^2^+1.0544P] where P=(Fo^2^+2Fc^2^)/3'
_refine_ls_weighting_scheme calc
_refine_ls_wR_factor_gt 0.1218
_refine_ls_wR_factor_ref 0.1346
_reflns_number_gt 4515
_reflns_number_total 5902
_reflns_threshold_expression 'I > 2\s(I)'
_cod_data_source_file dx2021sup1.cif
_cod_data_source_block III
_cod_database_code 2243239
_shelx_space_group_comment
;
The symmetry employed for this shelxl refinement is uniquely defined
by the following loop, which should always be used as a source of
symmetry information in preference to the above space-group names.
They are only intended as comments.
;
_shelx_estimated_absorpt_t_min 0.965
_shelx_estimated_absorpt_t_max 0.992

loop_
_space_group_symop_operation_xyz
'x, y, z'
'-x+1/2, y+1/2, -z+1/2'
'-x, -y, -z'
'x-1/2, -y-1/2, z-1/2'

loop_
_atom_site_type_symbol
_atom_site_label
_atom_site_fract_x
_atom_site_fract_y
_atom_site_fract_z
_atom_site_U_iso_or_equiv
_atom_site_adp_type
_atom_site_calc_flag
_atom_site_occupancy
O O1 0.34009(10) 0.80683(6) 0.16928(9) 0.0235(2) Uani d 1
O O2 0.31457(11) 0.54998(7) 0.51900(11) 0.0331(3) Uani d 1
O O3 0.19449(10) 0.64051(6) 0.40339(10) 0.0256(2) Uani d 1
N N1 0.61943(12) 0.65569(7) 0.47273(11) 0.0182(3) Uani d 1
H H1 0.6990(19) 0.6551(11) 0.5295(18) 0.032(5) Uiso d 1
C C2 0.52536(13) 0.62310(7) 0.49757(12) 0.0177(3) Uani d 1
C C3 0.40249(13) 0.63374(7) 0.42341(12) 0.0169(3) Uani d 1
C C4 0.36056(13) 0.68248(7) 0.31263(12) 0.0153(3) Uani d 1
H H4 0.304711 0.721153 0.322453 0.018 Uiso calc 1
C C5 0.47314(13) 0.72274(7) 0.30848(12) 0.0152(3) Uani d 1
C C6 0.44911(13) 0.78495(7) 0.22944(12) 0.0170(3) Uani d 1
C C7 0.55990(14) 0.82620(8) 0.22492(13) 0.0202(3) Uani d 1
H H7A 0.575271 0.870831 0.274940 0.024 Uiso calc 1
H H7B 0.536301 0.842425 0.141710 0.024 Uiso calc 1
C C8 0.68311(14) 0.78268(8) 0.26676(13) 0.0199(3) Uani d 1
C C9 0.70717(13) 0.74830(8) 0.38790(13) 0.0188(3) Uani d 1
H H9A 0.778956 0.713567 0.410903 0.023 Uiso calc 1
H H9B 0.731471 0.787529 0.449080 0.023 Uiso calc 1
C C10 0.59379(13) 0.70822(7) 0.38663(12) 0.0158(3) Uani d 1
C C11 0.67348(15) 0.72310(9) 0.17535(14) 0.0260(3) Uani d 1
H H11A 0.602860 0.690143 0.164169 0.039 Uiso calc 1
H H11B 0.752376 0.694870 0.204489 0.039 Uiso calc 1
H H11C 0.659039 0.746243 0.098998 0.039 Uiso calc 1
C C12 0.79290(15) 0.83464(9) 0.28370(15) 0.0262(3) Uani d 1
H H12A 0.872397 0.806942 0.314765 0.039 Uiso calc 1
H H12B 0.797430 0.873461 0.340391 0.039 Uiso calc 1
H H12C 0.779071 0.856745 0.206789 0.039 Uiso calc 1
C C13 0.57721(15) 0.58079(8) 0.61266(13) 0.0240(3) Uani d 1
H H13A 0.663101 0.597854 0.662873 0.036 Uiso calc 1
H H13B 0.579314 0.528329 0.595650 0.036 Uiso calc 1
H H13C 0.523073 0.588557 0.654582 0.036 Uiso calc 1
C C14 0.30380(14) 0.60270(8) 0.45520(13) 0.0215(3) Uani d 1
C C15 0.08506(16) 0.61002(11) 0.41441(16) 0.0340(4) Uani d 1
H H15A 0.023216 0.649703 0.404172 0.041 Uiso calc 1
H H15B 0.111372 0.589143 0.495409 0.041 Uiso calc 1
C C16 0.0228(2) 0.55080(12) 0.32261(18) 0.0466(5) Uani d 1
H H16A 0.080715 0.509048 0.338088 0.070 Uiso calc 1
H H16B 0.002429 0.570354 0.242627 0.070 Uiso calc 1
H H16C -0.055015 0.534573 0.327545 0.070 Uiso calc 1
C C17 0.27883(12) 0.64059(7) 0.19723(12) 0.0149(3) Uani d 1
C C18 0.33088(13) 0.58220(7) 0.15614(12) 0.0151(3) Uani d 1
C C19 0.46066(13) 0.55974(8) 0.21467(12) 0.0171(3) Uani d 1
H H19 0.515995 0.585501 0.283915 0.021 Uiso calc 1
C C20 0.50692(14) 0.50254(8) 0.17387(13) 0.0199(3) Uani d 1
H H20 0.593432 0.489206 0.215031 0.024 Uiso calc 1
C C21 0.42774(15) 0.46271(8) 0.07091(14) 0.0223(3) Uani d 1
H H21 0.460922 0.422798 0.043432 0.027 Uiso calc 1
C C22 0.30435(14) 0.48181(8) 0.01176(13) 0.0206(3) Uani d 1
H H22 0.251852 0.455228 -0.057734 0.025 Uiso calc 1
C C23 0.25166(13) 0.54115(8) 0.05188(12) 0.0174(3) Uani d 1
C C24 0.12363(14) 0.55804(8) -0.00657(12) 0.0192(3) Uani d 1
H H24 0.071627 0.530269 -0.074803 0.023 Uiso calc 1
C C25 0.06980(13) 0.61454(8) 0.03234(12) 0.0178(3) Uani d 1
C C26 0.14856(13) 0.65780(7) 0.13450(12) 0.0162(3) Uani d 1
C C27 0.08637(13) 0.71596(8) 0.16756(13) 0.0191(3) Uani d 1
H H27 0.135306 0.747691 0.231472 0.023 Uiso calc 1
C C28 -0.04097(14) 0.72696(8) 0.10984(14) 0.0220(3) Uani d 1
H H28 -0.078874 0.765462 0.135365 0.026 Uiso calc 1
C C29 -0.11792(14) 0.68199(8) 0.01238(14) 0.0228(3) Uani d 1
H H29 -0.206831 0.689377 -0.025495 0.027 Uiso calc 1
C C30 -0.06317(14) 0.62827(8) -0.02621(13) 0.0210(3) Uani d 1
H H30 -0.114157 0.599310 -0.093293 0.025 Uiso calc 1

loop_
_atom_site_aniso_label
_atom_site_aniso_U_11
_atom_site_aniso_U_22
_atom_site_aniso_U_33
_atom_site_aniso_U_12
_atom_site_aniso_U_13
_atom_site_aniso_U_23
O1 0.0196(5) 0.0252(5) 0.0203(5) 0.0012(4) 0.0030(4) 0.0046(4)
O2 0.0326(7) 0.0324(6) 0.0380(7) -0.0054(5) 0.0184(6) 0.0102(5)
O3 0.0203(5) 0.0324(6) 0.0278(6) -0.0043(4) 0.0139(5) 0.0013(5)
N1 0.0150(6) 0.0202(6) 0.0164(6) -0.0014(5) 0.0038(5) 0.0016(5)
C2 0.0210(7) 0.0160(6) 0.0158(6) -0.0025(5) 0.0074(6) -0.0012(5)
C3 0.0198(7) 0.0171(6) 0.0147(6) -0.0025(5) 0.0082(5) -0.0011(5)
C4 0.0146(6) 0.0163(6) 0.0147(6) -0.0009(5) 0.0059(5) -0.0005(5)
C5 0.0156(6) 0.0164(6) 0.0140(6) -0.0020(5) 0.0065(5) -0.0020(5)
C6 0.0187(7) 0.0178(6) 0.0135(6) -0.0011(5) 0.0058(5) -0.0016(5)
C7 0.0231(7) 0.0202(7) 0.0173(7) -0.0036(6) 0.0084(6) 0.0021(5)
C8 0.0196(7) 0.0222(7) 0.0195(7) -0.0046(6) 0.0099(6) -0.0007(5)
C9 0.0146(7) 0.0228(7) 0.0179(7) -0.0016(5) 0.0058(5) 0.0004(5)
C10 0.0169(7) 0.0162(6) 0.0146(6) -0.0012(5) 0.0070(5) -0.0014(5)
C11 0.0274(8) 0.0308(8) 0.0247(8) -0.0053(6) 0.0156(7) -0.0049(6)
C12 0.0241(8) 0.0297(8) 0.0277(8) -0.0080(6) 0.0137(7) 0.0003(6)
C13 0.0268(8) 0.0236(7) 0.0180(7) -0.0033(6) 0.0061(6) 0.0033(6)
C14 0.0225(7) 0.0266(7) 0.0166(7) -0.0058(6) 0.0092(6) -0.0055(6)
C15 0.0261(8) 0.0496(11) 0.0316(9) -0.0113(8) 0.0174(7) -0.0048(8)
C16 0.0397(11) 0.0598(13) 0.0417(11) -0.0258(10) 0.0186(9) -0.0104(10)
C17 0.0157(6) 0.0156(6) 0.0140(6) -0.0022(5) 0.0067(5) 0.0004(5)
C18 0.0168(6) 0.0162(6) 0.0141(6) -0.0022(5) 0.0083(5) 0.0013(5)
C19 0.0172(7) 0.0182(6) 0.0164(7) -0.0014(5) 0.0076(5) 0.0013(5)
C20 0.0200(7) 0.0205(7) 0.0220(7) 0.0022(5) 0.0115(6) 0.0026(5)
C21 0.0301(8) 0.0174(7) 0.0253(8) 0.0001(6) 0.0175(7) -0.0008(6)
C22 0.0260(8) 0.0188(7) 0.0199(7) -0.0070(6) 0.0125(6) -0.0046(5)
C23 0.0207(7) 0.0170(6) 0.0162(7) -0.0041(5) 0.0094(6) 0.0005(5)
C24 0.0207(7) 0.0198(7) 0.0152(6) -0.0056(5) 0.0057(6) -0.0006(5)
C25 0.0166(7) 0.0189(7) 0.0169(7) -0.0043(5) 0.0062(5) 0.0029(5)
C26 0.0154(6) 0.0170(6) 0.0168(6) -0.0027(5) 0.0074(5) 0.0023(5)
C27 0.0176(7) 0.0195(7) 0.0209(7) -0.0006(5) 0.0087(6) 0.0014(5)
C28 0.0193(7) 0.0220(7) 0.0275(8) 0.0017(6) 0.0125(6) 0.0055(6)
C29 0.0144(7) 0.0262(7) 0.0260(8) -0.0014(6) 0.0067(6) 0.0094(6)
C30 0.0175(7) 0.0230(7) 0.0193(7) -0.0060(5) 0.0046(6) 0.0041(6)

loop_
_atom_type_symbol
_atom_type_description
_atom_type_scat_dispersion_real
_atom_type_scat_dispersion_imag
_atom_type_scat_source
C C 0.0033 0.0016 'International Tables Vol C Tables 4.2.6.8 and 6.1.1.4'
H H 0.0000 0.0000 'International Tables Vol C Tables 4.2.6.8 and 6.1.1.4'
N N 0.0061 0.0033 'International Tables Vol C Tables 4.2.6.8 and 6.1.1.4'
O O 0.0106 0.0060 'International Tables Vol C Tables 4.2.6.8 and 6.1.1.4'

loop_
_geom_angle_atom_site_label_1
_geom_angle_atom_site_label_2
_geom_angle_atom_site_label_3
_geom_angle
C14 O3 C15 116.95(13)
C10 N1 C2 122.41(12)
N1 C2 C13 112.76(12)
C3 C2 N1 119.95(12)
C3 C2 C13 127.23(13)
C2 C3 C4 122.61(12)
C2 C3 C14 119.20(13)
C14 C3 C4 117.97(12)
C3 C4 C17 112.38(11)
C5 C4 C3 110.73(11)
C5 C4 C17 114.41(11)
C6 C5 C4 118.40(12)
C10 C5 C4 122.21(12)
C10 C5 C6 118.85(12)
O1 C6 C5 121.10(13)
O1 C6 C7 119.63(12)
C5 C6 C7 119.20(12)
C6 C7 C8 115.17(12)
C7 C8 C9 107.55(11)
C7 C8 C11 110.50(12)
C7 C8 C12 109.77(12)
C9 C8 C11 110.82(12)
C12 C8 C9 108.59(12)
C12 C8 C11 109.57(12)
C10 C9 C8 112.84(11)
N1 C10 C9 115.33(12)
C5 C10 N1 120.82(12)
C5 C10 C9 123.84(12)
O2 C14 O3 122.01(14)
O2 C14 C3 126.59(14)
O3 C14 C3 111.41(12)
O3 C15 C16 111.51(14)
C18 C17 C4 120.66(12)
C18 C17 C26 119.36(12)
C26 C17 C4 119.90(12)
C17 C18 C19 123.51(12)
C17 C18 C23 119.94(12)
C19 C18 C23 116.53(12)
C20 C19 C18 121.93(13)
C19 C20 C21 120.87(14)
C22 C21 C20 119.68(13)
C21 C22 C23 121.31(13)
C22 C23 C18 119.67(13)
C24 C23 C18 119.61(13)
C24 C23 C22 120.69(13)
C25 C24 C23 121.68(13)
C24 C25 C26 119.48(13)
C24 C25 C30 120.32(13)
C30 C25 C26 120.17(13)
C17 C26 C25 119.88(12)
C17 C26 C27 124.04(13)
C27 C26 C25 116.07(12)
C28 C27 C26 121.87(14)
C27 C28 C29 121.26(14)
C30 C29 C28 119.33(13)
C29 C30 C25 121.17(14)

loop_
_geom_bond_atom_site_label_1
_geom_bond_atom_site_label_2
_geom_bond_distance
O1 C6 1.2370(17)
O2 C14 1.2138(19)
O3 C14 1.3489(19)
O3 C15 1.4486(19)
N1 C2 1.3893(18)
N1 C10 1.3658(18)
C2 C3 1.350(2)
C2 C13 1.5013(19)
C3 C4 1.5275(18)
C3 C14 1.4749(19)
C4 C5 1.5220(18)
C4 C17 1.5413(18)
C5 C6 1.4430(19)
C5 C10 1.3550(19)
C6 C7 1.5146(19)
C7 C8 1.527(2)
C8 C9 1.534(2)
C8 C11 1.534(2)
C8 C12 1.533(2)
C9 C10 1.5036(19)
C15 C16 1.510(3)
C17 C18 1.4188(19)
C17 C26 1.4188(19)
C18 C19 1.4342(19)
C18 C23 1.4377(19)
C19 C20 1.362(2)
C20 C21 1.416(2)
C21 C22 1.356(2)
C22 C23 1.430(2)
C23 C24 1.391(2)
C24 C25 1.391(2)
C25 C26 1.4417(19)
C25 C30 1.430(2)
C26 C27 1.4356(19)
C27 C28 1.364(2)
C28 C29 1.419(2)
C29 C30 1.358(2)

loop_
_geom_hbond_atom_site_label_D
_geom_hbond_atom_site_label_H
_geom_hbond_atom_site_label_A
_geom_hbond_site_symmetry_A
_geom_hbond_distance_DH
_geom_hbond_distance_HA
_geom_hbond_distance_DA
_geom_hbond_angle_DHA
_geom_hbond_publ_flag
N1 H1 O1 4_676 0.90(2) 1.94(2) 2.7776(16) 154.2(18) yes
C13 H13B O2 3_666 0.98 2.65 3.409(2) 134.2 yes
C19 H19 N1 . 0.95 2.48 3.4148(19) 167.7 yes

loop_
_geom_torsion_atom_site_label_1
_geom_torsion_atom_site_label_2
_geom_torsion_atom_site_label_3
_geom_torsion_atom_site_label_4
_geom_torsion
O1 C6 C7 C8 -160.55(13)
N1 C2 C3 C4 -1.6(2)
N1 C2 C3 C14 -176.08(12)
C2 N1 C10 C5 -10.5(2)
C2 N1 C10 C9 168.21(12)
C2 C3 C4 C5 -6.93(18)
C2 C3 C4 C17 122.39(14)
C2 C3 C14 O2 -25.1(2)
C2 C3 C14 O3 155.09(13)
C3 C4 C5 C6 -163.92(11)
C3 C4 C5 C10 7.48(18)
C3 C4 C17 C18 -65.27(16)
C3 C4 C17 C26 111.42(14)
C4 C3 C14 O2 160.16(14)
C4 C3 C14 O3 -19.65(17)
C4 C5 C6 O1 2.40(19)
C4 C5 C6 C7 179.41(12)
C4 C5 C10 N1 0.6(2)
C4 C5 C10 C9 -178.06(12)
C4 C17 C18 C19 -2.05(19)
C4 C17 C18 C23 176.69(12)
C4 C17 C26 C25 -174.79(12)
C4 C17 C26 C27 3.8(2)
C5 C4 C17 C18 62.12(16)
C5 C4 C17 C26 -121.19(13)
C5 C6 C7 C8 22.39(18)
C6 C5 C10 N1 171.93(12)
C6 C5 C10 C9 -6.7(2)
C6 C7 C8 C9 -49.79(16)
C6 C7 C8 C11 71.30(15)
C6 C7 C8 C12 -167.75(12)
C7 C8 C9 C10 49.90(15)
C8 C9 C10 N1 157.27(12)
C8 C9 C10 C5 -24.03(19)
C10 N1 C2 C3 11.0(2)
C10 N1 C2 C13 -166.55(13)
C10 C5 C6 O1 -169.29(13)
C10 C5 C6 C7 7.72(19)
C11 C8 C9 C10 -70.98(15)
C12 C8 C9 C10 168.62(12)
C13 C2 C3 C4 175.60(13)
C13 C2 C3 C14 1.1(2)
C14 O3 C15 C16 -82.03(19)
C14 C3 C4 C5 167.62(12)
C14 C3 C4 C17 -63.06(16)
C15 O3 C14 O2 -7.7(2)
C15 O3 C14 C3 172.08(12)
C17 C4 C5 C6 67.85(16)
C17 C4 C5 C10 -120.75(14)
C17 C18 C19 C20 178.82(13)
C17 C18 C23 C22 -179.25(12)
C17 C18 C23 C24 -1.38(19)
C17 C26 C27 C28 -175.04(13)
C18 C17 C26 C25 1.94(19)
C18 C17 C26 C27 -179.50(12)
C18 C19 C20 C21 0.1(2)
C18 C23 C24 C25 0.8(2)
C19 C18 C23 C22 -0.43(18)
C19 C18 C23 C24 177.45(12)
C19 C20 C21 C22 0.2(2)
C20 C21 C22 C23 -0.6(2)
C21 C22 C23 C18 0.8(2)
C21 C22 C23 C24 -177.10(13)
C22 C23 C24 C25 178.66(13)
C23 C18 C19 C20 0.04(19)
C23 C24 C25 C26 1.1(2)
C23 C24 C25 C30 -177.01(13)
C24 C25 C26 C17 -2.52(19)
C24 C25 C26 C27 178.81(12)
C24 C25 C30 C29 178.32(13)
C25 C26 C27 C28 3.6(2)
C26 C17 C18 C19 -178.75(12)
C26 C17 C18 C23 -0.01(19)
C26 C25 C30 C29 0.2(2)
C26 C27 C28 C29 -1.2(2)
C27 C28 C29 C30 -1.8(2)
C28 C29 C30 C25 2.3(2)
C30 C25 C26 C17 175.63(12)
C30 C25 C26 C27 -3.04(19)

_cod_database_fobs_code 2243239
